data_1560546
loop_
_publ_author_name
'Wang, Yi'
'Suen, Nian-Tzu'
'Kunene, Thabiso'
'Stoyko, Stanislav'
'Bobev, Svilen'

_publ_section_title
;
 Synthesis and structural characterization of the Zintl phases
 Na3Ca3TrPn4, Na3Sr3TrPn4, and Na3Eu3TrPn4 (Tr=Al, Ga, In; Pn=P, As, Sb)
;
_journal_name_full 'Journal of Solid State Chemistry'
_journal_page_first 160
_journal_page_last 168
_journal_paper_doi 10.1016/j.jssc.2017.02.026
_journal_volume 249
_journal_year 2017
_chemical_formula_sum 'Al Ca3 Na3 P4'
_chemical_formula_weight 340.07
_space_group_IT_number 186
_space_group_name_Hall 'P 6c -2c'
_space_group_name_H-M_alt 'P 63 m c'
_symmetry_cell_setting hexagonal
_symmetry_space_group_name_H-M 'P 63 m c'
_atom_sites_solution_hydrogens .
_atom_sites_solution_primary direct
_atom_sites_solution_secondary difmap
_cell_angle_alpha 90.00
_cell_angle_beta 90.00
_cell_angle_gamma 120.00
_cell_formula_units_Z 2
_cell_length_a 9.1655(9)
_cell_length_b 9.1655(9)
_cell_length_c 7.0266(13)
_cell_measurement_reflns_used 364
_cell_measurement_temperature 200(2)
_cell_measurement_theta_max 22.81
_cell_measurement_theta_min 2.57
_cell_volume 511.20(12)
_computing_cell_refinement 'Bruker SMART'
_computing_data_collection 'Bruker SMART'
_computing_data_reduction 'Bruker SAINT'
_computing_molecular_graphics 'Bruker SHELXTL'
_computing_publication_material 'Bruker SHELXTL'
_computing_structure_refinement 'SHELXL-97 (Sheldrick, 1997)'
_computing_structure_solution 'SHELXS-97 (Sheldrick, 1990)'
_diffrn_ambient_temperature 200(2)
_diffrn_measured_fraction_theta_full 1.000
_diffrn_measured_fraction_theta_max 1.000
_diffrn_measurement_device_type 'CCD area detector'
_diffrn_measurement_method 'phi and omega scans'
_diffrn_radiation_monochromator graphite
_diffrn_radiation_source 'fine-focus sealed tube'
_diffrn_radiation_type MoK\a
_diffrn_radiation_wavelength 0.71073
_diffrn_reflns_av_R_equivalents 0.1242
_diffrn_reflns_av_sigmaI/netI 0.0527
_diffrn_reflns_limit_h_max 12
_diffrn_reflns_limit_h_min -12
_diffrn_reflns_limit_k_max 12
_diffrn_reflns_limit_k_min -12
_diffrn_reflns_limit_l_max 9
_diffrn_reflns_limit_l_min -9
_diffrn_reflns_number 7302
_diffrn_reflns_theta_full 29.50
_diffrn_reflns_theta_max 29.50
_diffrn_reflns_theta_min 2.57
_exptl_absorpt_coefficient_mu 2.381
_exptl_absorpt_correction_T_max 0.9108
_exptl_absorpt_correction_T_min 0.8587
_exptl_absorpt_correction_type multi-scan
_exptl_absorpt_process_details SADABS
_exptl_crystal_colour grey
_exptl_crystal_density_diffrn 2.209
_exptl_crystal_density_method 'not measured'
_exptl_crystal_description irregular
_exptl_crystal_F_000 332
_exptl_crystal_size_max 0.07
_exptl_crystal_size_mid 0.05
_exptl_crystal_size_min 0.04
_refine_diff_density_max 0.719
_refine_diff_density_min -0.661
_refine_diff_density_rms 0.123
_refine_ls_abs_structure_details 'Flack H D (1983), Acta Cryst. A39, 876-881'
_refine_ls_abs_structure_Flack 0.15(13)
_refine_ls_extinction_coef 0.007(2)
_refine_ls_extinction_expression Fc^*^=kFc[1+0.001xFc^2^\l^3^/sin(2\q)]^-1/4^
_refine_ls_extinction_method SHELXL
_refine_ls_goodness_of_fit_ref 1.054
_refine_ls_hydrogen_treatment .
_refine_ls_matrix_type full
_refine_ls_number_parameters 27
_refine_ls_number_reflns 559
_refine_ls_number_restraints 1
_refine_ls_restrained_S_all 1.053
_refine_ls_R_factor_all 0.0575
_refine_ls_R_factor_gt 0.0430
_refine_ls_shift/su_max 0.000
_refine_ls_shift/su_mean 0.000
_refine_ls_structure_factor_coef Fsqd
_refine_ls_weighting_details 'calc w=1/[\s^2^(Fo^2^)+(0.0284P)^2^+1.4412P] where P=(Fo^2^+2Fc^2^)/3'
_refine_ls_weighting_scheme calc
_refine_ls_wR_factor_gt 0.0827
_refine_ls_wR_factor_ref 0.0882
_reflns_number_gt 469
_reflns_number_total 559
_reflns_threshold_expression >2sigma(I)
_cod_data_source_file JSSC-2017-249-160.cif
_cod_data_source_block Na3Ca3AlP4
_cod_depositor_comments
;
The following automatic conversions were performed:

data item '_symmetry_cell_setting' value 'Hexagonal' was changed to
'hexagonal' in accordance with the built-in table derived from the
CIF Core dictionary named 'cif_core.dic' version 2.4.5 last updated
on 2014-11-21.

Automatic conversion script
Id: cif_fix_values 8369 2020-08-20 11:38:08Z andrius 
;
_cod_original_sg_symbol_H-M P6(3)mc
_cod_database_code 1560546

loop_
_symmetry_equiv_pos_as_xyz
'x, y, z'
'-y, x-y, z'
'-x+y, -x, z'
'-x, -y, z+1/2'
'y, -x+y, z+1/2'
'x-y, x, z+1/2'
'-y, -x, z'
'-x+y, y, z'
'x, x-y, z'
'y, x, z+1/2'
'x-y, -y, z+1/2'
'-x, -x+y, z+1/2'

loop_
_atom_site_label
_atom_site_type_symbol
_atom_site_fract_x
_atom_site_fract_y
_atom_site_fract_z
_atom_site_U_iso_or_equiv
_atom_site_adp_type
_atom_site_occupancy
_atom_site_symmetry_multiplicity
_atom_site_calc_flag
_atom_site_refinement_flags
_atom_site_disorder_assembly
_atom_site_disorder_group
Na Na 0.86513(19) 0.13487(19) 0.9485(4) 0.0234(7) Uani 1 2 d S . .
Ca Ca 0.47429(8) 0.52571(8) 0.7766(2) 0.0157(3) Uani 1 2 d S . .
Al Al 0.6667 0.3333 0.6569(5) 0.0157(8) Uani 1 6 d S . .
P1 P 0.80805(10) 0.19195(10) 0.5506(2) 0.0140(4) Uani 1 2 d S . .
P2 P 0.6667 0.3333 0.0001(4) 0.0157(6) Uani 1 6 d S . .

loop_
_atom_site_aniso_label
_atom_site_aniso_U_11
_atom_site_aniso_U_22
_atom_site_aniso_U_33
_atom_site_aniso_U_23
_atom_site_aniso_U_13
_atom_site_aniso_U_12
Na 0.0171(10) 0.0171(10) 0.0294(16) 0.0015(6) -0.0015(6) 0.0035(12)
Ca 0.0165(5) 0.0165(5) 0.0150(6) -0.0005(3) 0.0005(3) 0.0087(5)
Al 0.0161(13) 0.0161(13) 0.0147(17) 0.000 0.000 0.0081(6)
P1 0.0140(6) 0.0140(6) 0.0143(8) -0.0003(4) 0.0003(4) 0.0073(7)
P2 0.0162(10) 0.0162(10) 0.0149(14) 0.000 0.000 0.0081(5)

loop_
_atom_type_symbol
_atom_type_description
_atom_type_scat_dispersion_real
_atom_type_scat_dispersion_imag
_atom_type_scat_source
Na Na 0.0362 0.0249 'International Tables Vol C Tables 4.2.6.8 and 6.1.1.4'
Al Al 0.0645 0.0514 'International Tables Vol C Tables 4.2.6.8 and 6.1.1.4'
Ca Ca 0.2262 0.3064 'International Tables Vol C Tables 4.2.6.8 and 6.1.1.4'
P P 0.1023 0.0942 'International Tables Vol C Tables 4.2.6.8 and 6.1.1.4'

loop_
_geom_angle_atom_site_label_1
_geom_angle_atom_site_label_2
_geom_angle_atom_site_label_3
_geom_angle
_geom_angle_site_symmetry_1
_geom_angle_site_symmetry_3
P1 Na P1 140.52(12) 5_665 6_545
P1 Na P1 108.15(6) 5_665 .
P1 Na P1 108.15(6) 6_545 .
P1 Na P2 100.93(7) 5_665 1_556
P1 Na P2 100.93(7) 6_545 1_556
P1 Na P2 78.58(9) . 1_556
P1 Na Ca 56.82(4) 5_665 3_665
P1 Na Ca 161.40(10) 6_545 3_665
P1 Na Ca 60.31(5) . 3_665
P2 Na Ca 63.70(6) 1_556 3_665
P1 Na Ca 161.40(10) 5_665 2_655
P1 Na Ca 56.82(4) 6_545 2_655
P1 Na Ca 60.31(5) . 2_655
P2 Na Ca 63.70(6) 1_556 2_655
Ca Na Ca 105.16(9) 3_665 2_655
P1 Na Ca 57.22(5) 5_665 6_655
P1 Na Ca 117.56(9) 6_545 6_655
P1 Na Ca 115.54(8) . 6_655
P2 Na Ca 51.10(6) 1_556 6_655
Ca Na Ca 62.22(4) 3_665 6_655
Ca Na Ca 112.40(8) 2_655 6_655
P1 Na Ca 117.56(9) 5_665 5
P1 Na Ca 57.22(5) 6_545 5
P1 Na Ca 115.54(8) . 5
P2 Na Ca 51.10(6) 1_556 5
Ca Na Ca 112.40(8) 3_665 5
Ca Na Ca 62.22(4) 2_655 5
Ca Na Ca 64.47(6) 6_655 5
P1 Na Na 48.60(7) 5_665 3_765
P1 Na Na 106.26(6) 6_545 3_765
P1 Na Na 105.49(6) . 3_765
P2 Na Na 149.361(14) 1_556 3_765
Ca Na Na 91.44(5) 3_665 3_765
Ca Na Na 145.02(5) 2_655 3_765
Ca Na Na 102.57(4) 6_655 3_765
Ca Na Na 138.68(5) 5 3_765
P1 Na Na 106.26(6) 5_665 2_645
P1 Na Na 48.60(7) 6_545 2_645
P1 Na Na 105.49(6) . 2_645
P2 Na Na 149.360(14) 1_556 2_645
Ca Na Na 145.02(5) 3_665 2_645
Ca Na Na 91.44(5) 2_655 2_645
Ca Na Na 138.68(5) 6_655 2_645
Ca Na Na 102.57(4) 5 2_645
Na Na Na 60.0 3_765 2_645
P1 Na Na 74.76(8) 5_665 5_664
P1 Na Na 125.84(6) 6_545 5_664
P1 Na Na 42.94(3) . 5_664
P2 Na Na 110.84(7) 1_556 5_664
Ca Na Na 57.26(6) 3_665 5_664
Ca Na Na 100.08(6) 2_655 5_664
Ca Na Na 116.55(4) 6_655 5_664
Ca Na Na 158.09(7) 5 5_664
Na Na Na 63.21(3) 3_765 5_664
Na Na Na 90.0 2_645 5_664
P1 Na Na 125.84(6) 5_665 6_544
P1 Na Na 74.76(8) 6_545 6_544
P1 Na Na 42.94(3) . 6_544
P2 Na Na 110.84(7) 1_556 6_544
Ca Na Na 100.08(6) 3_665 6_544
Ca Na Na 57.26(6) 2_655 6_544
Ca Na Na 158.09(7) 6_655 6_544
Ca Na Na 116.55(4) 5 6_544
Na Na Na 90.0 3_765 6_544
Na Na Na 63.21(3) 2_645 6_544
Na Na Na 53.57(6) 5_664 6_544
P1 Ca P1 82.27(7) 6 5_565
P1 Ca P2 98.19(5) 6 4_665
P1 Ca P2 98.19(5) 5_565 4_665
P1 Ca P1 98.81(5) 6 2_655
P1 Ca P1 163.88(6) 5_565 2_655
P2 Ca P1 97.57(6) 4_665 2_655
P1 Ca P1 163.88(6) 6 3_665
P1 Ca P1 98.81(5) 5_565 3_665
P2 Ca P1 97.57(6) 4_665 3_665
P1 Ca P1 75.72(7) 2_655 3_665
P1 Ca Al 122.48(6) 6 .
P1 Ca Al 122.48(6) 5_565 .
P2 Ca Al 123.62(9) 4_665 .
P1 Ca Al 43.85(4) 2_655 .
P1 Ca Al 43.85(4) 3_665 .
P1 Ca Na 52.57(5) 6 2_655
P1 Ca Na 118.05(8) 5_565 2_655
P2 Ca Na 124.96(6) 4_665 2_655
P1 Ca Na 53.71(5) 2_655 2_655
P1 Ca Na 114.45(6) 3_665 2_655
Al Ca Na 70.62(6) . 2_655
P1 Ca Na 118.05(8) 6 3_665
P1 Ca Na 52.57(5) 5_565 3_665
P2 Ca Na 124.96(6) 4_665 3_665
P1 Ca Na 114.45(6) 2_655 3_665
P1 Ca Na 53.71(5) 3_665 3_665
Al Ca Na 70.62(6) . 3_665
Na Ca Na 110.04(11) 2_655 3_665
P1 Ca P2 92.18(6) 6 1_556
P1 Ca P2 92.17(6) 5_565 1_556
P2 Ca P2 166.21(11) 4_665 1_556
P1 Ca P2 71.73(5) 2_655 1_556
P1 Ca P2 71.73(5) 3_665 1_556
Al Ca P2 42.58(8) . 1_556
Na Ca P2 55.90(5) 2_655 1_556
Na Ca P2 55.90(5) 3_665 1_556
P1 Ca Al 42.09(4) 6 4_665
P1 Ca Al 42.09(4) 5_565 4_665
P2 Ca Al 91.05(7) 4_665 4_665
P1 Ca Al 140.89(4) 2_655 4_665
P1 Ca Al 140.89(4) 3_665 4_665
Al Ca Al 145.33(11) . 4_665
Na Ca Al 90.40(5) 2_655 4_665
Na Ca Al 90.40(5) 3_665 4_665
P2 Ca Al 102.75(7) 1_556 4_665
P1 Ca Ca 56.67(4) 6 4_665
P1 Ca Ca 56.67(4) 5_565 4_665
P2 Ca Ca 144.06(7) 4_665 4_665
P1 Ca Ca 110.50(5) 2_655 4_665
P1 Ca Ca 110.50(5) 3_665 4_665
Al Ca Ca 92.31(8) . 4_665
Na Ca Ca 63.01(6) 2_655 4_665
Na Ca Ca 63.01(6) 3_665 4_665
P2 Ca Ca 49.73(6) 1_556 4_665
Al Ca Ca 53.02(5) 4_665 4_665
P1 Ca Ca 136.08(4) 6 4_664
P1 Ca Ca 136.08(4) 5_565 4_664
P2 Ca Ca 62.09(6) 4_665 4_664
P1 Ca Ca 51.22(4) 2_655 4_664
P1 Ca Ca 51.22(4) 3_665 4_664
Al Ca Ca 61.53(7) . 4_664
Na Ca Ca 104.64(6) 2_655 4_664
Na Ca Ca 104.64(6) 3_665 4_664
P2 Ca Ca 104.11(7) 1_556 4_664
Al Ca Ca 153.14(7) 4_665 4_664
Ca Ca Ca 153.84(7) 4_665 4_664
P1 Al P1 110.52(9) . 2_655
P1 Al P1 110.52(9) . 3_665
P1 Al P1 110.52(9) 2_655 3_665
P1 Al P2 108.41(10) . 1_556
P1 Al P2 108.40(10) 2_655 1_556
P1 Al P2 108.40(10) 3_665 1_556
P1 Al Ca 68.06(3) . 3_665
P1 Al Ca 68.06(3) 2_655 3_665
P1 Al Ca 176.99(16) 3_665 3_665
P2 Al Ca 74.61(7) 1_556 3_665
P1 Al Ca 68.06(3) . 2_655
P1 Al Ca 176.99(16) 2_655 2_655
P1 Al Ca 68.06(3) 3_665 2_655
P2 Al Ca 74.61(7) 1_556 2_655
Ca Al Ca 113.23(6) 3_665 2_655
P1 Al Ca 176.99(16) . .
P1 Al Ca 68.06(3) 2_655 .
P1 Al Ca 68.06(3) 3_665 .
P2 Al Ca 74.61(7) 1_556 .
Ca Al Ca 113.22(6) 3_665 .
Ca Al Ca 113.22(6) 2_655 .
P1 Al Ca 56.87(7) . 6_654
P1 Al Ca 56.86(7) 2_655 6_654
P1 Al Ca 111.53(13) 3_665 6_654
P2 Al Ca 140.06(4) 1_556 6_654
Ca Al Ca 65.45(3) 3_665 6_654
Ca Al Ca 120.86(6) 2_655 6_654
Ca Al Ca 120.86(6) . 6_654
P1 Al Ca 56.87(7) . 5_554
P1 Al Ca 111.53(13) 2_655 5_554
P1 Al Ca 56.86(7) 3_665 5_554
P2 Al Ca 140.06(4) 1_556 5_554
Ca Al Ca 120.86(6) 3_665 5_554
Ca Al Ca 65.45(3) 2_655 5_554
Ca Al Ca 120.86(6) . 5_554
Ca Al Ca 67.55(7) 6_654 5_554
P1 Al Ca 111.54(13) . 4_664
P1 Al Ca 56.86(7) 2_655 4_664
P1 Al Ca 56.86(7) 3_665 4_664
P2 Al Ca 140.06(4) 1_556 4_664
Ca Al Ca 120.86(6) 3_665 4_664
Ca Al Ca 120.86(6) 2_655 4_664
Ca Al Ca 65.45(3) . 4_664
Ca Al Ca 67.55(7) 6_654 4_664
Ca Al Ca 67.55(7) 5_554 4_664
Al P1 Na 138.57(7) . 5_664
Al P1 Na 138.57(7) . 6_544
Na P1 Na 82.80(13) 5_664 6_544
Al P1 Na 89.56(12) . .
Na P1 Na 91.50(8) 5_664 .
Na P1 Na 91.50(8) 6_544 .
Al P1 Ca 81.04(8) . 6_654
Na P1 Ca 70.61(6) 5_664 6_654
Na P1 Ca 122.37(8) 6_544 6_654
Na P1 Ca 137.51(4) . 6_654
Al P1 Ca 81.04(8) . 5_554
Na P1 Ca 122.37(8) 5_664 5_554
Na P1 Ca 70.61(6) 6_544 5_554
Na P1 Ca 137.51(4) . 5_554
Ca P1 Ca 81.97(7) 6_654 5_554
Al P1 Ca 68.09(5) . 3_665
Na P1 Ca 74.68(7) 5_664 3_665
Na P1 Ca 147.18(8) 6_544 3_665
Na P1 Ca 65.99(5) . 3_665
Ca P1 Ca 72.103(18) 6_654 3_665
Ca P1 Ca 142.01(6) 5_554 3_665
Al P1 Ca 68.09(5) . 2_655
Na P1 Ca 147.18(8) 5_664 2_655
Na P1 Ca 74.68(7) 6_544 2_655
Na P1 Ca 65.99(5) . 2_655
Ca P1 Ca 142.01(6) 6_654 2_655
Ca P1 Ca 72.102(18) 5_554 2_655
Ca P1 Ca 113.26(7) 3_665 2_655
Al P2 Ca 130.99(5) 1_554 6_654
Al P2 Ca 130.99(5) 1_554 5_554
Ca P2 Ca 81.65(8) 6_654 5_554
Al P2 Ca 130.98(5) 1_554 4_664
Ca P2 Ca 81.65(8) 6_654 4_664
Ca P2 Ca 81.65(8) 5_554 4_664
Al P2 Na 83.46(7) 1_554 1_554
Ca P2 Na 72.53(4) 6_654 1_554
Ca P2 Na 72.53(4) 5_554 1_554
Ca P2 Na 145.55(11) 4_664 1_554
Al P2 Na 83.46(7) 1_554 2_654
Ca P2 Na 72.52(4) 6_654 2_654
Ca P2 Na 145.55(11) 5_554 2_654
Ca P2 Na 72.52(4) 4_664 2_654
Na P2 Na 118.72(3) 1_554 2_654
Al P2 Na 83.46(7) 1_554 3_664
Ca P2 Na 145.55(11) 6_654 3_664
Ca P2 Na 72.52(4) 5_554 3_664
Ca P2 Na 72.52(4) 4_664 3_664
Na P2 Na 118.72(3) 1_554 3_664
Na P2 Na 118.72(3) 2_654 3_664
Al P2 Ca 62.81(5) 1_554 3_664
Ca P2 Ca 68.179(13) 6_654 3_664
Ca P2 Ca 129.45(2) 5_554 3_664
Ca P2 Ca 129.45(2) 4_664 3_664
Na P2 Ca 60.40(3) 1_554 3_664
Na P2 Ca 60.40(3) 2_654 3_664
Na P2 Ca 146.27(11) 3_664 3_664
Al P2 Ca 62.81(5) 1_554 2_654
Ca P2 Ca 129.45(2) 6_654 2_654
Ca P2 Ca 68.179(13) 5_554 2_654
Ca P2 Ca 129.45(2) 4_664 2_654
Na P2 Ca 60.40(3) 1_554 2_654
Na P2 Ca 146.27(11) 2_654 2_654
Na P2 Ca 60.40(3) 3_664 2_654
Ca P2 Ca 100.76(7) 3_664 2_654
Al P2 Ca 62.80(5) 1_554 1_554
Ca P2 Ca 129.45(2) 6_654 1_554
Ca P2 Ca 129.45(2) 5_554 1_554
Ca P2 Ca 68.177(12) 4_664 1_554
Na P2 Ca 146.27(11) 1_554 1_554
Na P2 Ca 60.40(3) 2_654 1_554
Na P2 Ca 60.40(3) 3_664 1_554
Ca P2 Ca 100.76(7) 3_664 1_554
Ca P2 Ca 100.76(7) 2_654 1_554

loop_
_geom_bond_atom_site_label_1
_geom_bond_atom_site_label_2
_geom_bond_distance
_geom_bond_site_symmetry_2
Na P1 2.8037(15) 5_665
Na P1 2.8038(15) 6_545
Na P1 2.939(3) .
Na P2 3.171(3) 1_556
Na Ca 3.3302(19) 3_665
Na Ca 3.3302(19) 2_655
Na Ca 3.633(3) 6_655
Na Ca 3.633(3) 5
Na Na 3.708(5) 3_765
Na Na 3.708(5) 2_645
Na Na 4.1143(17) 5_664
Na Na 4.1143(17) 6_544
Ca P1 2.9549(18) 6
Ca P1 2.9549(18) 5_565
Ca P2 2.964(3) 4_665
Ca P1 3.1670(15) 2_655
Ca P1 3.1670(15) 3_665
Ca Al 3.1676(16) .
Ca Na 3.3302(19) 2_655
Ca Na 3.3302(19) 3_665
Ca P2 3.433(2) 1_556
Ca Al 3.486(3) 4_665
Ca Ca 3.6068(8) 4_665
Ca Ca 3.6069(8) 4_664
Al P1 2.3654(19) .
Al P1 2.3654(19) 2_655
Al P1 2.3654(19) 3_665
Al P2 2.410(5) 1_556
Al Ca 3.1676(16) 3_665
Al Ca 3.1676(16) 2_655
Al Ca 3.486(3) 6_654
Al Ca 3.486(3) 5_554
Al Ca 3.486(3) 4_664
P1 Na 2.8037(15) 5_664
P1 Na 2.8037(15) 6_544
P1 Ca 2.9549(18) 6_654
P1 Ca 2.9549(18) 5_554
P1 Ca 3.1670(15) 3_665
P1 Ca 3.1670(15) 2_655
P2 Al 2.410(5) 1_554
P2 Ca 2.964(3) 6_654
P2 Ca 2.964(3) 5_554
P2 Ca 2.964(3) 4_664
P2 Na 3.171(3) 1_554
P2 Na 3.171(3) 2_654
P2 Na 3.171(3) 3_664
P2 Ca 3.433(2) 3_664
P2 Ca 3.433(2) 2_654
P2 Ca 3.433(2) 1_554
